data_4113867
loop_
_publ_author_name
'Hyun-Seup Ra'
'Kang Min Ok'
'P. Shiv Halasyamani'

_publ_section_title
;
 Combining Second-Order Jahn-Teller Distorted Cations to Create Highly
 Efficient SHG Materials: Synthesis, Characterization, and NLO Properties
 of BaTeM2O9 (M = Mo6+ or W6+)
;
_journal_name_full 'Journal of the American Chemical Society'
_journal_page_first 7764
_journal_page_last 7765
_journal_paper_doi 10.1021/ja035314b
_journal_volume 125
_journal_year 2003
_chemical_formula_sum 'Ba Mo2 O9 Te'
_chemical_formula_weight 600.82
_chemical_name_systematic
;
 ?
;
_space_group_IT_number 4
_symmetry_cell_setting monoclinic
_symmetry_Int_Tables_number 4
_symmetry_space_group_name_Hall 'P 2yb'
_symmetry_space_group_name_H-M 'P 1 21 1'
_atom_sites_solution_hydrogens geom
_atom_sites_solution_primary direct
_atom_sites_solution_secondary difmap
_cell_angle_alpha 90
_cell_angle_beta 90.841(2)
_cell_angle_gamma 90
_cell_formula_units_Z 2
_cell_length_a 5.5407(5)
_cell_length_b 7.4651(7)
_cell_length_c 8.8448(9)
_cell_measurement_temperature 293.0(2)
_cell_volume 365.80(6)
_computing_structure_refinement 'SHELXL-97 (Sheldrick, 1997)'
_diffrn_ambient_temperature 293.0(2)
_diffrn_measured_fraction_theta_full 0.941
_diffrn_measured_fraction_theta_max 0.941
_diffrn_radiation_monochromator graphite
_diffrn_radiation_type MoK\a
_diffrn_radiation_wavelength 0.71073
_diffrn_reflns_av_R_equivalents 0.0488
_diffrn_reflns_av_unetI/netI 0.0361
_diffrn_reflns_limit_h_max 7
_diffrn_reflns_limit_h_min -6
_diffrn_reflns_limit_k_max 7
_diffrn_reflns_limit_k_min -9
_diffrn_reflns_limit_l_max 9
_diffrn_reflns_limit_l_min -11
_diffrn_reflns_number 2229
_diffrn_reflns_theta_full 27.95
_diffrn_reflns_theta_max 27.95
_diffrn_reflns_theta_min 2.3
_exptl_absorpt_coefficient_mu 12.631
_exptl_absorpt_correction_type psi-scans
_exptl_crystal_colour colorless
_exptl_crystal_density_diffrn 5.455
_exptl_crystal_description block
_exptl_crystal_F_000 528
_exptl_crystal_size_max 0.08
_exptl_crystal_size_mid 0.05
_exptl_crystal_size_min 0.03
_refine_diff_density_max 2.219
_refine_diff_density_min -1.161
_refine_diff_density_rms 0.324
_refine_ls_abs_structure_details 'Flack H D (1983), Acta Cryst. A39, 876-881'
_refine_ls_abs_structure_Flack 0.01(3)
_refine_ls_extinction_coef 0.0192(15)
_refine_ls_extinction_expression Fc^*^=kFc[1+0.001xFc^2^\l^3^/sin(2\q)]^-1/4^
_refine_ls_extinction_method SHELXL
_refine_ls_goodness_of_fit_ref 1.078
_refine_ls_hydrogen_treatment mixed
_refine_ls_matrix_type full
_refine_ls_number_parameters 119
_refine_ls_number_reflns 1375
_refine_ls_number_restraints 1
_refine_ls_restrained_S_all 1.078
_refine_ls_R_factor_all 0.0313
_refine_ls_R_factor_gt 0.0305
_refine_ls_shift/su_max 0.003
_refine_ls_shift/su_mean 0.001
_refine_ls_structure_factor_coef Fsqd
_refine_ls_weighting_details 'calc w=1/[\s^2^(Fo^2^)+(0.0569P)^2^+1.1137P] where P=(Fo^2^+2Fc^2^)/3'
_refine_ls_weighting_scheme calc
_refine_ls_wR_factor_gt 0.0781
_refine_ls_wR_factor_ref 0.0787
_reflns_number_gt 1343
_reflns_number_total 1375
_reflns_threshold_expression >2sigma(I)
_cod_data_source_file ja035314bsi20030514_024759.cif
_cod_data_source_block BaTeMoO
_cod_original_sg_symbol_H-M 'P 21'
_cod_database_code 4113867

loop_
_symmetry_equiv_pos_as_xyz
'x, y, z'
'-x, y+1/2, -z'

loop_
_atom_site_label
_atom_site_type_symbol
_atom_site_fract_x
_atom_site_fract_y
_atom_site_fract_z
_atom_site_U_iso_or_equiv
_atom_site_adp_type
_atom_site_occupancy
_atom_site_symmetry_multiplicity
_atom_site_calc_flag
Ba1 Ba 0.72242(12) 0.27569(9) 0.93292(7) 0.0166(2) Uani 1 1 d
Te1 Te 0.61829(11) 0.00592(9) 1.42554(7) 0.0109(2) Uani 1 1 d
Mo1 Mo 0.77423(15) 0.74543(13) 0.77200(9) 0.0100(2) Uani 1 1 d
Mo2 Mo 1.20817(15) 0.06934(13) 0.67413(9) 0.0098(2) Uani 1 1 d
O1 O 0.2907(13) 0.0891(11) 1.4398(8) 0.0090(14) Uani 1 1 d
O2 O 0.5389(13) -0.2101(11) 1.3314(7) 0.0127(15) Uani 1 1 d
O3 O 0.5449(14) -0.0738(12) 1.6312(8) 0.0134(16) Uani 1 1 d
O4 O 0.4953(14) 0.6253(11) 0.8111(8) 0.0144(17) Uani 1 1 d
O5 O 0.9847(15) 0.5872(13) 0.8362(9) 0.0159(16) Uani 1 1 d
O6 O 0.7763(17) 0.8995(13) 0.9184(9) 0.0203(18) Uani 1 1 d
O7 O 1.0286(14) -0.1353(11) 0.6415(9) 0.0133(16) Uani 1 1 d
O8 O 0.9797(15) 0.2290(14) 0.6672(9) 0.0187(18) Uani 1 1 d
O9 O 1.2769(14) 0.0556(12) 0.8669(8) 0.0157(16) Uani 1 1 d

loop_
_atom_site_aniso_label
_atom_site_aniso_U_11
_atom_site_aniso_U_22
_atom_site_aniso_U_33
_atom_site_aniso_U_23
_atom_site_aniso_U_13
_atom_site_aniso_U_12
Ba1 0.0219(3) 0.0140(4) 0.0138(3) -0.0004(2) 0.0010(2) -0.0014(3)
Te1 0.0088(3) 0.0108(4) 0.0131(3) 0.0001(3) 0.0014(2) 0.0003(3)
Mo1 0.0103(4) 0.0094(5) 0.0102(4) -0.0004(3) 0.0006(3) -0.0020(3)
Mo2 0.0097(4) 0.0100(5) 0.0097(4) 0.0001(3) 0.0021(3) -0.0010(3)
O1 0.008(3) 0.008(4) 0.010(3) 0.002(3) -0.004(2) 0.003(3)
O2 0.019(4) 0.009(4) 0.010(3) -0.002(3) 0.001(3) 0.002(3)
O3 0.017(4) 0.016(4) 0.008(3) 0.001(3) 0.008(3) 0.002(3)
O4 0.016(4) 0.016(5) 0.012(4) -0.003(3) 0.002(3) -0.006(3)
O5 0.020(4) 0.011(4) 0.017(4) 0.005(3) 0.000(3) 0.003(3)
O6 0.026(4) 0.017(5) 0.018(4) 0.002(3) 0.001(3) -0.004(4)
O7 0.007(3) 0.013(4) 0.020(4) 0.000(3) 0.008(3) -0.002(3)
O8 0.011(4) 0.023(5) 0.022(4) -0.004(4) 0.004(3) 0.007(3)
O9 0.021(4) 0.015(5) 0.011(3) 0.000(3) 0.004(3) -0.001(3)

loop_
_atom_type_symbol
_atom_type_description
_atom_type_scat_dispersion_real
_atom_type_scat_dispersion_imag
_atom_type_scat_source
O O 0.0106 0.006 'International Tables Vol C Tables 4.2.6.8 and 6.1.1.4'
Mo Mo -1.6832 0.6857 'International Tables Vol C Tables 4.2.6.8 and 6.1.1.4'
Te Te -0.5308 1.6751 'International Tables Vol C Tables 4.2.6.8 and 6.1.1.4'
Ba Ba -0.3244 2.2819 'International Tables Vol C Tables 4.2.6.8 and 6.1.1.4'

loop_
_geom_angle_atom_site_label_1
_geom_angle_atom_site_label_2
_geom_angle_atom_site_label_3
_geom_angle
_geom_angle_site_symmetry_1
_geom_angle_site_symmetry_3
O2 Ba1 O9 121.3(2) 2_657 2_757
O2 Ba1 O8 63.6(2) 2_657 .
O9 Ba1 O8 130.1(3) 2_757 .
O2 Ba1 O4 118.4(2) 2_657 2_647
O9 Ba1 O4 77.3(2) 2_757 2_647
O8 Ba1 O4 149.1(3) . 2_647
O2 Ba1 O6 93.1(2) 2_657 1_545
O9 Ba1 O6 142.0(2) 2_757 1_545
O8 Ba1 O6 77.4(3) . 1_545
O4 Ba1 O6 71.8(2) 2_647 1_545
O2 Ba1 O5 88.7(2) 2_657 .
O9 Ba1 O5 65.2(2) 2_757 .
O8 Ba1 O5 65.4(3) . .
O4 Ba1 O5 141.8(2) 2_647 .
O6 Ba1 O5 137.3(3) 1_545 .
O2 Ba1 O5 152.9(3) 2_657 2_747
O9 Ba1 O5 85.5(2) 2_757 2_747
O8 Ba1 O5 104.0(2) . 2_747
O4 Ba1 O5 59.4(2) 2_647 2_747
O6 Ba1 O5 60.0(3) 1_545 2_747
O5 Ba1 O5 108.44(14) . 2_747
O2 Ba1 O9 55.5(2) 2_657 1_455
O9 Ba1 O9 122.29(12) 2_757 1_455
O8 Ba1 O9 101.3(2) . 1_455
O4 Ba1 O9 65.1(2) 2_647 1_455
O6 Ba1 O9 62.4(2) 1_545 1_455
O5 Ba1 O9 142.9(2) . 1_455
O5 Ba1 O9 108.4(2) 2_747 1_455
O2 Ba1 O4 57.3(2) 2_657 .
O9 Ba1 O4 65.0(2) 2_757 .
O8 Ba1 O4 91.3(2) . .
O4 Ba1 O4 116.17(15) 2_647 .
O6 Ba1 O4 150.1(2) 1_545 .
O5 Ba1 O4 54.4(2) . .
O5 Ba1 O4 149.7(2) 2_747 .
O9 Ba1 O4 93.7(2) 1_455 .
O2 Ba1 O6 142.0(2) 2_657 2_747
O9 Ba1 O6 61.3(2) 2_757 2_747
O8 Ba1 O6 86.0(2) . 2_747
O4 Ba1 O6 99.5(2) 2_647 2_747
O6 Ba1 O6 102.4(2) 1_545 2_747
O5 Ba1 O6 56.5(2) . 2_747
O5 Ba1 O6 52.1(2) 2_747 2_747
O9 Ba1 O6 160.5(2) 1_455 2_747
O4 Ba1 O6 104.3(2) . 2_747
O2 Ba1 O6 83.7(2) 2_657 2_647
O9 Ba1 O6 60.6(2) 2_757 2_647
O8 Ba1 O6 146.5(2) . 2_647
O4 Ba1 O6 53.4(2) 2_647 2_647
O6 Ba1 O6 113.3(2) 1_545 2_647
O5 Ba1 O6 109.3(2) . 2_647
O5 Ba1 O6 108.8(2) 2_747 2_647
O9 Ba1 O6 61.9(2) 1_455 2_647
O4 Ba1 O6 63.3(2) . 2_647
O6 Ba1 O6 119.8(3) 2_747 2_647
O2 Ba1 Mo1 71.67(17) 2_657 .
O9 Ba1 Mo1 62.51(17) 2_757 .
O8 Ba1 Mo1 75.9(2) . .
O4 Ba1 Mo1 134.88(16) 2_647 .
O6 Ba1 Mo1 153.09(17) 1_545 .
O5 Ba1 Mo1 26.01(17) . .
O5 Ba1 Mo1 131.05(18) 2_747 .
O9 Ba1 Mo1 119.79(16) 1_455 .
O4 Ba1 Mo1 28.41(14) . .
O6 Ba1 Mo1 79.45(17) 2_747 .
O6 Ba1 Mo1 87.59(17) 2_647 .
O2 Te1 O1 95.3(3) . .
O2 Te1 O3 95.8(3) . .
O1 Te1 O3 80.1(3) . .
O2 Te1 O4 82.6(3) . 2_647
O1 Te1 O4 72.3(3) . 2_647
O3 Te1 O4 152.1(3) . 2_647
O2 Te1 Mo2 105.5(2) . 1_456
O1 Te1 Mo2 39.8(2) . 1_456
O3 Te1 Mo2 41.7(2) . 1_456
O4 Te1 Mo2 111.70(18) 2_647 1_456
O6 Mo1 O5 102.0(4) . .
O6 Mo1 O4 100.4(4) . .
O5 Mo1 O4 99.7(4) . .
O6 Mo1 O7 97.8(4) . 1_565
O5 Mo1 O7 90.9(4) . 1_565
O4 Mo1 O7 156.4(3) . 1_565
O6 Mo1 O3 90.8(4) . 1_564
O5 Mo1 O3 164.8(3) . 1_564
O4 Mo1 O3 85.7(3) . 1_564
O7 Mo1 O3 79.2(3) 1_565 1_564
O6 Mo1 O1 166.9(4) . 2_657
O5 Mo1 O1 91.0(3) . 2_657
O4 Mo1 O1 77.0(3) . 2_657
O7 Mo1 O1 81.8(3) 1_565 2_657
O3 Mo1 O1 76.3(3) 1_564 2_657
O6 Mo1 Ba1 109.4(3) . .
O5 Mo1 Ba1 46.2(3) . .
O4 Mo1 Ba1 53.6(3) . .
O7 Mo1 Ba1 132.2(2) 1_565 .
O3 Mo1 Ba1 136.5(2) 1_564 .
O1 Mo1 Ba1 79.6(2) 2_657 .
O6 Mo1 Ba1 56.6(3) . 2_757
O5 Mo1 Ba1 48.5(3) . 2_757
O4 Mo1 Ba1 121.0(2) . 2_757
O7 Mo1 Ba1 81.7(2) 1_565 2_757
O3 Mo1 Ba1 139.2(2) 1_564 2_757
O1 Mo1 Ba1 135.69(19) 2_657 2_757
Ba1 Mo1 Ba1 81.73(2) . 2_757
O6 Mo1 Ba1 56.5(3) . 2_657
O5 Mo1 Ba1 107.5(3) . 2_657
O4 Mo1 Ba1 44.0(2) . 2_657
O7 Mo1 Ba1 150.4(2) 1_565 2_657
O3 Mo1 Ba1 86.29(18) 1_564 2_657
O1 Mo1 Ba1 119.65(19) 2_657 2_657
Ba1 Mo1 Ba1 74.918(19) . 2_657
Ba1 Mo1 Ba1 93.21(2) 2_757 2_657
O8 Mo2 O9 102.9(4) . .
O8 Mo2 O7 99.9(4) . .
O9 Mo2 O7 102.3(4) . .
O8 Mo2 O1 94.9(3) . 1_654
O9 Mo2 O1 155.0(3) . 1_654
O7 Mo2 O1 91.6(3) . 1_654
O8 Mo2 O2 87.1(4) . 2_757
O9 Mo2 O2 86.3(3) . 2_757
O7 Mo2 O2 167.3(3) . 2_757
O1 Mo2 O2 77.1(3) 1_654 2_757
O8 Mo2 O3 161.9(4) . 1_654
O9 Mo2 O3 88.1(3) . 1_654
O7 Mo2 O3 91.6(3) . 1_654
O1 Mo2 O3 70.7(3) 1_654 1_654
O2 Mo2 O3 79.3(3) 2_757 1_654
O8 Mo2 Te1 126.7(3) . 1_654
O9 Mo2 Te1 120.8(3) . 1_654
O7 Mo2 Te1 99.0(2) . 1_654
O1 Mo2 Te1 35.27(19) 1_654 1_654
O2 Mo2 Te1 68.45(19) 2_757 1_654
O3 Mo2 Te1 36.66(19) 1_654 1_654
O8 Mo2 Ba1 40.3(3) . .
O9 Mo2 Ba1 65.8(3) . .
O7 Mo2 Ba1 92.5(2) . .
O1 Mo2 Ba1 134.9(2) 1_654 .
O2 Mo2 Ba1 99.6(2) 2_757 .
O3 Mo2 Ba1 153.8(2) 1_654 .
Te1 Mo2 Ba1 164.65(4) 1_654 .
O8 Mo2 Ba1 105.8(3) . 1_655
O9 Mo2 Ba1 46.4(3) . 1_655
O7 Mo2 Ba1 143.0(3) . 1_655
O1 Mo2 Ba1 111.94(19) 1_654 1_655
O2 Mo2 Ba1 41.65(17) 2_757 1_655
O3 Mo2 Ba1 71.4(2) 1_654 1_655
Te1 Mo2 Ba1 86.71(2) 1_654 1_655
Ba1 Mo2 Ba1 90.23(2) . 1_655
Te1 O1 Mo2 104.9(3) . 1_456
Te1 O1 Mo1 104.7(3) . 2_647
Mo2 O1 Mo1 144.8(4) 1_456 2_647
Te1 O2 Mo2 121.3(4) . 2_747
Te1 O2 Ba1 122.3(4) . 2_647
Mo2 O2 Ba1 106.6(3) 2_747 2_647
Te1 O3 Mo2 101.6(4) . 1_456
Te1 O3 Mo1 125.4(4) . 1_546
Mo2 O3 Mo1 133.0(3) 1_456 1_546
Mo1 O4 Te1 103.5(3) . 2_657
Mo1 O4 Ba1 109.3(3) . 2_657
Te1 O4 Ba1 139.0(3) 2_657 2_657
Mo1 O4 Ba1 98.0(3) . .
Te1 O4 Ba1 95.3(3) 2_657 .
Ba1 O4 Ba1 103.5(2) 2_657 .
Mo1 O5 Ba1 107.8(4) . .
Mo1 O5 Ba1 105.1(4) . 2_757
Ba1 O5 Ba1 117.1(3) . 2_757
Mo1 O6 Ba1 133.9(4) . 1_565
Mo1 O6 Ba1 96.4(4) . 2_757
Ba1 O6 Ba1 111.1(3) 1_565 2_757
Mo1 O6 Ba1 96.8(4) . 2_657
Ba1 O6 Ba1 100.1(3) 1_565 2_657
Ba1 O6 Ba1 119.8(3) 2_757 2_657
Mo2 O7 Mo1 130.5(4) . 1_545
Mo2 O8 Ba1 115.9(4) . .
Mo2 O9 Ba1 132.5(4) . 2_747
Mo2 O9 Ba1 108.9(3) . 1_655
Ba1 O9 Ba1 107.3(3) 2_747 1_655

loop_
_geom_bond_atom_site_label_1
_geom_bond_atom_site_label_2
_geom_bond_distance
_geom_bond_site_symmetry_2
Ba1 O2 2.734(7) 2_657
Ba1 O9 2.739(8) 2_757
Ba1 O8 2.789(8) .
Ba1 O4 2.815(7) 2_647
Ba1 O6 2.827(10) 1_545
Ba1 O5 2.879(9) .
Ba1 O5 2.947(8) 2_747
Ba1 O9 3.015(8) 1_455
Ba1 O4 3.085(8) .
Ba1 O6 3.192(9) 2_747
Ba1 O6 3.213(9) 2_647
Ba1 Mo1 3.7969(13) .
Te1 O2 1.864(8) .
Te1 O1 1.924(7) .
Te1 O3 1.963(7) .
Te1 O4 2.352(7) 2_647
Te1 Mo2 3.2200(11) 1_456
Mo1 O6 1.732(9) .
Mo1 O5 1.748(9) .
Mo1 O4 1.825(8) .
Mo1 O7 2.039(8) 1_565
Mo1 O3 2.222(8) 1_564
Mo1 O1 2.232(7) 2_657
Mo1 Ba1 3.7983(11) 2_757
Mo1 Ba1 3.8271(11) 2_657
Mo2 O8 1.739(9) .
Mo2 O9 1.745(7) .
Mo2 O7 1.843(8) .
Mo2 O1 2.134(7) 1_654
Mo2 O2 2.163(8) 2_757
Mo2 O3 2.188(8) 1_654
Mo2 Te1 3.2200(11) 1_654
Mo2 Ba1 3.9420(11) 1_655
O1 Mo2 2.134(7) 1_456
O1 Mo1 2.232(7) 2_647
O2 Mo2 2.163(8) 2_747
O2 Ba1 2.734(7) 2_647
O3 Mo2 2.188(8) 1_456
O3 Mo1 2.222(8) 1_546
O4 Te1 2.352(7) 2_657
O4 Ba1 2.815(7) 2_657
O5 Ba1 2.947(8) 2_757
O6 Ba1 2.827(10) 1_565
O6 Ba1 3.192(9) 2_757
O6 Ba1 3.213(9) 2_657
O7 Mo1 2.039(7) 1_545
O9 Ba1 2.739(8) 2_747
O9 Ba1 3.015(8) 1_655
